data_8100487
loop_
_publ_author_name
'Hu, Xiu-Rong'
'Gu, Jian-Ming'
'Lu, Guang-Lie'

_publ_section_title
;
Crystal structure of 1-[(4-chloro-phenyl)-phenyl-methyl]piperazine, 
C~17~H~19~ClN~2~
;
_journal_issue 4
_journal_name_full 'Zeitschrift f\"ur Kristallographie - New Crystal Structures'
_journal_page_first 497
_journal_page_last 498
_journal_volume 218
_journal_year 2003
_chemical_formula_moiety 'C17 H19 Cl N2'
_chemical_formula_sum 'C17 H19 Cl N2'
_chemical_formula_weight 286.80
_space_group_IT_number 19
_space_group_name_Hall 'P 2ac 2ab'
_space_group_name_H-M_alt 'P 21 21 21'
_symmetry_cell_setting orthorhombic
_symmetry_Int_Tables_number 19
_symmetry_space_group_name_Hall 'P 2ac 2ab'
_symmetry_space_group_name_H-M 'P 21 21 21'
_cell_angle_alpha 90
_cell_angle_beta 90
_cell_angle_gamma 90
_cell_formula_units_Z 4
_cell_length_a 18.0920(1)
_cell_length_b 5.8896(1)
_cell_length_c 14.6011(2)
_cell_measurement_temperature 298.1
_cell_volume 1555.82(4)
_exptl_crystal_density_diffrn 1.224
_cod_original_sg_symbol_H-M 'P 21 21 21 '
_cod_original_formula_sum 'C17 H19 Cl N2 '
_cod_database_code 8100487

loop_
_symmetry_equiv_pos_as_xyz
x,y,z
x+1/2,-y+1/2,-z
-x,y+1/2,-z+1/2
-x+1/2,-y,z+1/2

loop_
_atom_site_label
_atom_site_type_symbol
_atom_site_fract_x
_atom_site_fract_y
_atom_site_fract_z
_atom_site_U_iso_or_equiv
_atom_site_adp_type
_atom_site_occupancy
_atom_site_symmetry_multiplicity
_atom_site_Wyckoff_symbol
_atom_site_calc_flag
_atom_site_refinement_flags
_atom_site_disorder_assembly
_atom_site_disorder_group
Cl1 Cl 0.48254(5) 0.3768(2) 0.09389(8) 0.0917(4) Uani 1.00 4 a d . . .
N1 N 0.7681(1) 0.6876(4) 0.3646(1) 0.0394(6) Uani 1.00 4 a d . . .
N2 N 0.7742(1) 0.9060(5) 0.5460(2) 0.0550(8) Uani 1.00 4 a d . . .
C1 C 0.7693(2) 0.4859(5) 0.3029(2) 0.0409(8) Uani 1.00 4 a d . . .
C2 C 0.8385(2) 0.7088(6) 0.4160(2) 0.0481(9) Uani 1.00 4 a d . . .
C3 C 0.8356(2) 0.9112(6) 0.4809(2) 0.053(1) Uani 1.00 4 a d . . .
C4 C 0.7054(2) 0.8644(7) 0.4969(2) 0.057(1) Uani 1.00 4 a d . . .
C5 C 0.7076(2) 0.6619(7) 0.4320(2) 0.0513(9) Uani 1.00 4 a d . . .
C6 C 0.6958(2) 0.4633(5) 0.2521(2) 0.0413(8) Uani 1.00 4 a d . . .
C7 C 0.6693(2) 0.6352(6) 0.1956(2) 0.0534(9) Uani 1.00 4 a d . . .
C8 C 0.6035(2) 0.6092(6) 0.1482(2) 0.059(1) Uani 1.00 4 a d . . .
C9 C 0.5641(2) 0.4125(7) 0.1572(2) 0.055(1) Uani 1.00 4 a d . . .
C10 C 0.5886(2) 0.2395(7) 0.2133(3) 0.062(1) Uani 1.00 4 a d . . .
C11 C 0.6556(2) 0.2657(6) 0.2599(2) 0.054(1) Uani 1.00 4 a d . . .
C12 C 0.8356(2) 0.4892(5) 0.2386(2) 0.0422(8) Uani 1.00 4 a d . . .
C13 C 0.8500(2) 0.6682(7) 0.1800(2) 0.060(1) Uani 1.00 4 a d . . .
C14 C 0.9107(2) 0.6668(8) 0.1217(3) 0.069(1) Uani 1.00 4 a d . . .
C15 C 0.9579(2) 0.4833(8) 0.1218(3) 0.067(1) Uani 1.00 4 a d . . .
C16 C 0.9457(2) 0.3046(7) 0.1805(3) 0.068(1) Uani 1.00 4 a d . . .
C17 C 0.8845(2) 0.3067(6) 0.2381(2) 0.058(1) Uani 1.00 4 a d . . .
H1 H 0.7753(2) 0.3404(5) 0.3422(2) 0.049(1) Uiso 1.00 4 a c . . .
H2 H 0.8539(2) 0.5663(6) 0.4475(2) 0.058(1) Uiso 1.00 4 a c . . .
H3 H 0.8799(2) 0.7233(6) 0.3755(2) 0.058(1) Uiso 1.00 4 a c . . .
H4 H 0.8330(2) 1.0514(6) 0.4414(2) 0.064(1) Uiso 1.00 4 a c . . .
H5 H 0.8810(2) 0.8824(6) 0.5214(2) 0.064(1) Uiso 1.00 4 a c . . .
H6 H 0.7820(1) 0.7823(5) 0.5877(2) 0.066(1) Uiso 1.00 4 a c . . .
H7 H 0.6889(2) 1.0007(7) 0.4671(2) 0.068(1) Uiso 1.00 4 a c . . .
H8 H 0.6659(2) 0.8567(7) 0.5411(2) 0.069(1) Uiso 1.00 4 a c . . .
H9 H 0.6615(2) 0.6510(7) 0.3956(2) 0.061(1) Uiso 1.00 4 a c . . .
H10 H 0.7198(2) 0.5207(7) 0.4713(2) 0.061(1) Uiso 1.00 4 a c . . .
H11 H 0.6993(2) 0.7822(6) 0.1967(2) 0.064(1) Uiso 1.00 4 a c . . .
H12 H 0.5877(2) 0.7372(6) 0.1095(2) 0.070(1) Uiso 1.00 4 a c . . .
H13 H 0.5570(2) 0.0941(7) 0.2168(3) 0.074(2) Uiso 1.00 4 a c . . .
H14 H 0.6688(2) 0.1498(6) 0.3103(2) 0.065(1) Uiso 1.00 4 a c . . .
H15 H 0.8167(2) 0.8121(7) 0.1809(2) 0.072(1) Uiso 1.00 4 a c . . .
H16 H 0.9225(2) 0.7803(8) 0.0733(3) 0.083(2) Uiso 1.00 4 a c . . .
H17 H 1.0076(2) 0.4734(8) 0.0870(3) 0.081(2) Uiso 1.00 4 a c . . .
H18 H 0.9831(2) 0.1735(7) 0.1771(3) 0.082(2) Uiso 1.00 4 a c . . .
H19 H 0.8708(2) 0.1714(6) 0.2747(2) 0.070(1) Uiso 1.00 4 a c . . .

loop_
_atom_site_aniso_label
_atom_site_aniso_U_11
_atom_site_aniso_U_22
_atom_site_aniso_U_33
_atom_site_aniso_U_12
_atom_site_aniso_U_13
_atom_site_aniso_U_23
Cl1 0.0526(5) 0.135(1) 0.0872(7) -0.0114(6) -0.0171(5) -0.0341(8)
N1 0.039(1) 0.048(1) 0.032(1) 0.000(1) -0.004(1) -0.005(1)
N2 0.069(2) 0.061(2) 0.035(1) 0.006(2) -0.007(1) -0.009(1)
C1 0.048(2) 0.040(2) 0.035(1) 0.004(1) -0.004(1) 0.004(1)
C2 0.039(2) 0.062(2) 0.043(2) 0.004(1) -0.009(1) -0.007(2)
C3 0.061(2) 0.060(2) 0.040(2) 0.002(2) -0.012(2) -0.004(2)
C4 0.054(2) 0.074(2) 0.043(2) 0.012(2) 0.003(1) -0.019(2)
C5 0.044(2) 0.070(2) 0.040(2) 0.003(2) 0.003(1) -0.013(2)
C6 0.047(2) 0.043(2) 0.035(1) -0.006(1) 0.005(1) -0.000(1)
C7 0.053(2) 0.049(2) 0.058(2) -0.010(2) -0.012(2) -0.002(2)
C8 0.059(2) 0.059(2) 0.057(2) 0.004(2) -0.012(2) -0.002(2)
C9 0.040(2) 0.080(3) 0.044(2) -0.008(2) 0.002(1) -0.014(2)
C10 0.061(2) 0.070(2) 0.055(2) -0.027(2) 0.007(2) -0.012(2)
C11 0.067(2) 0.055(2) 0.041(2) -0.012(2) 0.006(2) 0.003(2)
C12 0.044(2) 0.047(2) 0.036(2) 0.004(1) -0.005(1) -0.003(2)
C13 0.052(2) 0.064(2) 0.065(2) 0.011(2) 0.011(2) 0.008(2)
C14 0.057(2) 0.091(3) 0.060(2) -0.007(2) 0.014(2) 0.013(2)
C15 0.044(2) 0.101(3) 0.058(2) 0.011(2) 0.010(2) -0.015(2)
C16 0.056(2) 0.077(3) 0.072(2) 0.024(2) 0.007(2) -0.014(2)
C17 0.060(2) 0.056(2) 0.059(2) 0.020(2) -0.001(2) -0.000(2)

loop_
_geom_bond_atom_site_label_1
_geom_bond_site_symmetry_1
_geom_bond_atom_site_label_2
_geom_bond_site_symmetry_2
_geom_bond_distance
_geom_bond_publ_flag
Cl1 . C9 . 1.755(3) yes
N1 . C1 . 1.491(4) yes
N1 . C2 . 1.483(4) yes
N1 . C5 . 1.480(4) yes
N2 . C3 . 1.461(4) yes
N2 . C4 . 1.457(4) yes
N2 . H6 . 0.961(4) no
C1 . C6 . 1.527(4) yes
C1 . C12 . 1.523(4) yes
C1 . H1 . 1.037(4) no
C2 . C3 . 1.524(5) yes
C2 . H2 . 0.997(5) no
C2 . H3 . 0.957(4) no
C3 . H4 . 1.009(5) no
C3 . H5 . 1.027(5) no
C4 . C5 . 1.524(5) yes
C4 . H7 . 0.961(5) no
C4 . H8 . 0.965(4) no
C5 . H9 . 0.991(4) no
C5 . H10 . 1.035(5) no
C6 . C7 . 1.392(4) yes
C6 . C11 . 1.377(4) yes
C7 . C8 . 1.385(4) yes
C7 . H11 . 1.022(5) no
C8 . C9 . 1.366(5) yes
C8 . H12 . 0.985(5) no
C9 . C10 . 1.380(5) yes
C10 . C11 . 1.398(5) yes
C10 . H13 . 1.031(6) no
C11 . H14 . 1.032(5) no
C12 . C13 . 1.382(4) yes
C12 . C17 . 1.393(4) yes
C13 . C14 . 1.389(4) yes
C13 . H15 . 1.040(5) no
C14 . C15 . 1.377(5) yes
C14 . H16 . 0.997(6) no
C15 . C16 . 1.376(6) yes
C15 . H17 . 1.033(5) no
C16 . C17 . 1.390(5) yes
C16 . H18 . 1.028(6) no
C17 . H19 . 0.991(5) no

loop_
_cod_related_entry_id
_cod_related_entry_database
_cod_related_entry_code
1 ChemSpider 581913
